data_4034865
loop_
_publ_author_name
'Lu, Shuai'
'Tian, Lu-Lu'
'Cui, Tian-Wei'
'Zhu, Yu-Shen'
'Zhu, Xinju'
'Hao, Xin-Qi'
'Song, Mao-Ping'

_publ_section_title
;
 Copper-Mediated C-H Amination of Imidazopyridines with
 N-Fluorobenzenesulfonimide.
;
_journal_issue 22
_journal_name_full 'The Journal of organic chemistry'
_journal_page_first 13991
_journal_page_last 14000
_journal_paper_doi 10.1021/acs.joc.8b02348
_journal_volume 83
_journal_year 2018
_chemical_formula_moiety 'C25 H19 N3 O4 S2'
_chemical_formula_sum 'C25 H19 N3 O4 S2'
_chemical_formula_weight 489.55
_space_group_crystal_system monoclinic
_space_group_IT_number 14
_space_group_name_Hall '-P 2ybc'
_space_group_name_H-M_alt 'P 1 21/c 1'
_atom_sites_solution_hydrogens geom
_atom_sites_solution_primary direct
_audit_creation_date 2018-03-30
_audit_creation_method
;
Olex2 1.2
(compiled 2017.08.10 svn.r3458 for OlexSys, GUI svn.r5381)
;
_cell_angle_alpha 90
_cell_angle_beta 128.667(5)
_cell_angle_gamma 90
_cell_formula_units_Z 8
_cell_length_a 12.4751(4)
_cell_length_b 19.2998(3)
_cell_length_c 24.0776(7)
_cell_measurement_reflns_used 7230
_cell_measurement_temperature 293(2)
_cell_measurement_theta_max 70.8080
_cell_measurement_theta_min 3.9910
_cell_volume 4526.3(4)
_computing_cell_refinement
;
CrysAlisPro, Agilent Technologies,
Version 1.171.37.35 (release 13-08-2014 CrysAlis171 .NET)
(compiled Aug 13 2014,18:06:01)
;
_computing_data_collection
;
CrysAlisPro, Agilent Technologies,
Version 1.171.37.35 (release 13-08-2014 CrysAlis171 .NET)
(compiled Aug 13 2014,18:06:01)
;
_computing_data_reduction
;
CrysAlisPro, Agilent Technologies,
Version 1.171.37.35 (release 13-08-2014 CrysAlis171 .NET)
(compiled Aug 13 2014,18:06:01)
;
_computing_molecular_graphics 'Olex2 (Dolomanov et al., 2009)'
_computing_publication_material 'Olex2 (Dolomanov et al., 2009)'
_computing_structure_refinement 'ShelXL (Sheldrick, 2015)'
_computing_structure_solution 'ShelXS (Sheldrick, 2008)'
_diffrn_ambient_temperature 293(2)
_diffrn_detector 'CCD plate'
_diffrn_detector_area_resol_mean 16.2312
_diffrn_detector_type Eos
_diffrn_measured_fraction_theta_full 1.000
_diffrn_measured_fraction_theta_max 1.000
_diffrn_measurement_details
;
#__ type_ start__ end____ width___ exp.time_
  1 omega -108.00  -80.00   1.0000    2.5000
omega____ theta____ kappa____ phi______ frames
    -      -33.5000  178.0000    0.0000 28

#__ type_ start__ end____ width___ exp.time_
  2 omega  -92.00  -57.00   1.0000    2.5000
omega____ theta____ kappa____ phi______ frames
    -      -33.5000  -77.0000 -150.0000 35

#__ type_ start__ end____ width___ exp.time_
  3 omega  -36.00   -7.00   1.0000    2.5000
omega____ theta____ kappa____ phi______ frames
    -      -33.5000  -77.0000 -150.0000 29

#__ type_ start__ end____ width___ exp.time_
  4 omega  -76.00  -32.00   1.0000    2.5000
omega____ theta____ kappa____ phi______ frames
    -      -33.5000  178.0000    0.0000 44

#__ type_ start__ end____ width___ exp.time_
  5 omega   67.00   97.00   1.0000    2.5000
omega____ theta____ kappa____ phi______ frames
    -       36.4734   57.0000  -30.0000 30

#__ type_ start__ end____ width___ exp.time_
  6 omega   20.00   49.00   1.0000    2.5000
omega____ theta____ kappa____ phi______ frames
    -       36.4734   57.0000    0.0000 29

#__ type_ start__ end____ width___ exp.time_
  7 omega   44.00   71.00   1.0000    2.5000
omega____ theta____ kappa____ phi______ frames
    -       36.4734  -99.0000    0.0000 27

#__ type_ start__ end____ width___ exp.time_
  8 omega  -30.00   -4.00   1.0000    2.5000
omega____ theta____ kappa____ phi______ frames
    -       36.4734  -57.0000 -150.0000 26

#__ type_ start__ end____ width___ exp.time_
  9 omega   62.00   97.00   1.0000    2.5000
omega____ theta____ kappa____ phi______ frames
    -       36.4734  178.0000 -150.0000 35

#__ type_ start__ end____ width___ exp.time_
 10 omega    2.00   35.00   1.0000    2.5000
omega____ theta____ kappa____ phi______ frames
    -       36.4734  -99.0000    0.0000 33

#__ type_ start__ end____ width___ exp.time_
 11 omega   71.00  109.00   1.0000    2.5000
omega____ theta____ kappa____ phi______ frames
    -       36.4734  178.0000  -60.0000 38

#__ type_ start__ end____ width___ exp.time_
 12 omega   39.00   71.00   1.0000    2.5000
omega____ theta____ kappa____ phi______ frames
    -       36.4734  -99.0000 -120.0000 32

#__ type_ start__ end____ width___ exp.time_
 13 omega   72.00  105.00   1.0000    2.5000
omega____ theta____ kappa____ phi______ frames
    -       36.4734   57.0000    0.0000 33

#__ type_ start__ end____ width___ exp.time_
 14 omega   26.00  100.00   1.0000    2.5000
omega____ theta____ kappa____ phi______ frames
    -       36.4734   57.0000  -60.0000 74

#__ type_ start__ end____ width___ exp.time_
 15 omega   79.00  106.00   1.0000    2.5000
omega____ theta____ kappa____ phi______ frames
    -       36.4734  178.0000 -180.0000 27

#__ type_ start__ end____ width___ exp.time_
 16 omega   39.00  137.00   1.0000    7.5000
omega____ theta____ kappa____ phi______ frames
    -      108.0000  -77.0000    0.0000 98

#__ type_ start__ end____ width___ exp.time_
 17 omega   68.00  108.00   1.0000    7.5000
omega____ theta____ kappa____ phi______ frames
    -      108.0000  -94.0000  -90.0000 40

#__ type_ start__ end____ width___ exp.time_
 18 omega   38.00  106.00   1.0000    7.5000
omega____ theta____ kappa____ phi______ frames
    -      108.0000  -94.0000 -180.0000 68

#__ type_ start__ end____ width___ exp.time_
 19 omega  127.00  171.00   1.0000    7.5000
omega____ theta____ kappa____ phi______ frames
    -      108.0000  111.0000  -30.0000 44

#__ type_ start__ end____ width___ exp.time_
 20 omega   62.00   90.00   1.0000    7.5000
omega____ theta____ kappa____ phi______ frames
    -      108.0000  -30.0000    0.0000 28

#__ type_ start__ end____ width___ exp.time_
 21 omega   88.00  178.00   1.0000    7.5000
omega____ theta____ kappa____ phi______ frames
    -      108.0000   45.0000  -60.0000 90

#__ type_ start__ end____ width___ exp.time_
 22 omega  104.00  169.00   1.0000    7.5000
omega____ theta____ kappa____ phi______ frames
    -      108.0000  111.0000  120.0000 65

#__ type_ start__ end____ width___ exp.time_
 23 omega   43.00   69.00   1.0000    7.5000
omega____ theta____ kappa____ phi______ frames
    -      108.0000  -30.0000  -90.0000 26

#__ type_ start__ end____ width___ exp.time_
 24 omega  125.00  151.00   1.0000    7.5000
omega____ theta____ kappa____ phi______ frames
    -      108.0000  111.0000  150.0000 26

#__ type_ start__ end____ width___ exp.time_
 25 omega   80.00  159.00   1.0000    7.5000
omega____ theta____ kappa____ phi______ frames
    -      108.0000   77.0000 -150.0000 79
;
_diffrn_measurement_device 'four-circle diffractometer'
_diffrn_measurement_device_type 'Xcalibur, Eos, Gemini'
_diffrn_measurement_method '\w scans'
_diffrn_orient_matrix_UB_11 0.1498475000
_diffrn_orient_matrix_UB_12 0.0132432000
_diffrn_orient_matrix_UB_13 0.0309843000
_diffrn_orient_matrix_UB_21 -0.0302022000
_diffrn_orient_matrix_UB_22 0.0781592000
_diffrn_orient_matrix_UB_23 -0.0142784000
_diffrn_orient_matrix_UB_31 0.0405950000
_diffrn_orient_matrix_UB_32 0.0094687000
_diffrn_orient_matrix_UB_33 0.0745021000
_diffrn_radiation_monochromator graphite
_diffrn_radiation_probe x-ray
_diffrn_radiation_type CuK\a
_diffrn_radiation_wavelength 1.54184
_diffrn_reflns_av_R_equivalents 0.0279
_diffrn_reflns_av_unetI/netI 0.0321
_diffrn_reflns_Laue_measured_fraction_full 1.000
_diffrn_reflns_Laue_measured_fraction_max 1.000
_diffrn_reflns_limit_h_max 14
_diffrn_reflns_limit_h_min -14
_diffrn_reflns_limit_k_max 23
_diffrn_reflns_limit_k_min -15
_diffrn_reflns_limit_l_max 28
_diffrn_reflns_limit_l_min -25
_diffrn_reflns_number 19890
_diffrn_reflns_point_group_measured_fraction_full 1.000
_diffrn_reflns_point_group_measured_fraction_max 1.000
_diffrn_reflns_theta_full 67.075
_diffrn_reflns_theta_max 67.075
_diffrn_reflns_theta_min 4.005
_diffrn_source 'Enhance (Cu) X-ray Source'
_exptl_absorpt_coefficient_mu 2.463
_exptl_absorpt_correction_T_max 1.00000
_exptl_absorpt_correction_T_min 0.94375
_exptl_absorpt_correction_type multi-scan
_exptl_absorpt_process_details
;
CrysAlisPro, Agilent Technologies,
Version 1.171.37.35 (release 13-08-2014 CrysAlis171 .NET)
(compiled Aug 13 2014,18:06:01)
Empirical absorption correction using spherical harmonics,
 implemented in SCALE3 ABSPACK scaling algorithm.
;
_exptl_crystal_colour colourless
_exptl_crystal_colour_primary colourless
_exptl_crystal_density_diffrn 1.437
_exptl_crystal_description prism
_exptl_crystal_F_000 2032
_exptl_crystal_size_max 0.2
_exptl_crystal_size_mid 0.15
_exptl_crystal_size_min 0.14
_refine_diff_density_max 0.474
_refine_diff_density_min -0.293
_refine_diff_density_rms 0.049
_refine_ls_extinction_method none
_refine_ls_goodness_of_fit_ref 1.072
_refine_ls_hydrogen_treatment constr
_refine_ls_matrix_type full
_refine_ls_number_parameters 613
_refine_ls_number_reflns 8072
_refine_ls_number_restraints 47
_refine_ls_restrained_S_all 1.073
_refine_ls_R_factor_all 0.0583
_refine_ls_R_factor_gt 0.0470
_refine_ls_shift/su_max 0.001
_refine_ls_shift/su_mean 0.000
_refine_ls_structure_factor_coef Fsqd
_refine_ls_weighting_details 'w=1/[\s^2^(Fo^2^)+(0.1000P)^2^] where P=(Fo^2^+2Fc^2^)/3'
_refine_ls_weighting_scheme calc
_refine_ls_wR_factor_gt 0.1432
_refine_ls_wR_factor_ref 0.1555
_reflns_Friedel_coverage 0.000
_reflns_number_gt 6591
_reflns_number_total 8072
_reflns_threshold_expression 'I > 2\s(I)'
_cod_data_source_file jo8b02348_si_001.cif
_cod_data_source_block 201803197
_cod_original_cell_volume 4526.3(3)
_cod_database_code 4034865
_shelx_shelxl_version_number 2014/7
_chemical_oxdiff_formula C15H15O3N2S1
_shelx_space_group_comment
;
The symmetry employed for this shelxl refinement is uniquely defined
by the following loop, which should always be used as a source of
symmetry information in preference to the above space-group names.
They are only intended as comments.
;
_shelx_estimated_absorpt_t_max 0.724
_shelx_estimated_absorpt_t_min 0.639
_reflns_odcompleteness_completeness 99.95
_reflns_odcompleteness_iscentric 1
_reflns_odcompleteness_theta 66.97
_olex2_refinement_description
;
1. Fixed Uiso
 At 1.2 times of:
  All C(H) groups
2. Rigid bond restraints
 C13', C8'
 with sigma for 1-2 distances of 0.001 and sigma for 1-3 distances of 0.001
 C13', C12'
 with sigma for 1-2 distances of 0.001 and sigma for 1-3 distances of 0.001
 N2', C5'
 with sigma for 1-2 distances of 0.001 and sigma for 1-3 distances of 0.001
 C7', C8'
 with sigma for 1-2 distances of 0.001 and sigma for 1-3 distances of 0.001
 C4', C5'
 with sigma for 1-2 distances of 0.001 and sigma for 1-3 distances of 0.001
3. Uiso/Uaniso restraints and constraints
Uanis(C5') \\sim Ueq, Uanis(N2') \\sim Ueq, Uanis(C4') \\sim Ueq: with sigma of
0.01 and sigma for terminal atoms of 0.02
Uanis(C12') \\sim Ueq, Uanis(C13') \\sim Ueq, Uanis(C8') \\sim Ueq, Uanis(C7')
\\sim Ueq: with sigma of 0.01 and sigma for terminal atoms of 0.02
4.a Aromatic/amide H refined with riding coordinates:
 C1(H1), C2(H2), C3(H3), C4(H4), C9(H9), C10(H10), C11(H11), C12(H12),
 C13(H13), C15(H15), C16(H16), C17(H17), C18(H18), C19(H19), C21(H21), C22(H22),
  C23(H23), C24(H24), C25(H25), C1'(H1'), C2'(H2'), C3'(H3'), C4'(H4'),
 C9'(H9'), C10'(H10'), C11'(H11'), C12'(H12'), C13'(H13'), C15'(H15'),
 C16'(H16'), C17'(H17'), C18'(H18'), C19'(H19'), C21'(H21'), C22'(H22'),
 C23'(H23'), C24'(H24'), C25'(H25')
;
_olex2_submission_special_instructions 'No special instructions were received'

loop_
_space_group_symop_operation_xyz
'x, y, z'
'-x, y+1/2, -z+1/2'
'-x, -y, -z'
'x, -y-1/2, z-1/2'

loop_
_atom_site_label
_atom_site_type_symbol
_atom_site_fract_x
_atom_site_fract_y
_atom_site_fract_z
_atom_site_U_iso_or_equiv
_atom_site_adp_type
_atom_site_occupancy
_atom_site_site_symmetry_order
_atom_site_calc_flag
_atom_site_refinement_flags_posn
_atom_site_refinement_flags_adp
C1 C 0.5362(3) 0.77510(15) 0.64016(13) 0.0539(6) Uani 1 1 d . .
H1 H 0.4410 0.7729 0.6066 0.065 Uiso 1 1 calc R .
C2 C 0.6115(3) 0.80016(19) 0.62254(16) 0.0666(8) Uani 1 1 d . .
H2 H 0.5682 0.8149 0.5762 0.080 Uiso 1 1 calc R .
C3 C 0.7565(3) 0.80447(19) 0.67358(17) 0.0704(9) Uani 1 1 d . .
H3 H 0.8075 0.8221 0.6607 0.084 Uiso 1 1 calc R .
C4 C 0.8203(3) 0.78298(17) 0.74093(15) 0.0609(7) Uani 1 1 d . .
H4 H 0.9155 0.7850 0.7743 0.073 Uiso 1 1 calc R .
C5 C 0.7425(2) 0.75753(14) 0.76067(13) 0.0486(6) Uani 1 1 d . .
C6 C 0.5522(2) 0.72556(13) 0.74202(12) 0.0424(5) Uani 1 1 d . .
C7 C 0.6653(2) 0.71605(13) 0.81243(12) 0.0431(5) Uani 1 1 d . .
C8 C 0.6745(2) 0.69033(14) 0.87309(12) 0.0456(6) Uani 1 1 d . .
C9 C 0.7842(3) 0.71258(18) 0.94159(14) 0.0610(7) Uani 1 1 d . .
H9 H 0.8483 0.7433 0.9477 0.073 Uiso 1 1 calc R .
C10 C 0.7985(3) 0.6895(2) 0.99999(15) 0.0742(9) Uani 1 1 d . .
H10 H 0.8714 0.7052 1.0451 0.089 Uiso 1 1 calc R .
C11 C 0.7065(3) 0.64372(19) 0.99229(15) 0.0673(8) Uani 1 1 d . .
H11 H 0.7176 0.6279 1.0321 0.081 Uiso 1 1 calc R .
C12 C 0.5968(3) 0.62102(16) 0.92519(15) 0.0569(7) Uani 1 1 d . .
H12 H 0.5340 0.5899 0.9198 0.068 Uiso 1 1 calc R .
C13 C 0.5806(3) 0.64463(14) 0.86625(13) 0.0482(6) Uani 1 1 d . .
H13 H 0.5057 0.6298 0.8212 0.058 Uiso 1 1 calc R .
C14 C 0.3287(3) 0.77395(13) 0.77502(13) 0.0459(5) Uani 1 1 d . .
C15 C 0.4389(3) 0.80339(15) 0.83849(15) 0.0568(7) Uani 1 1 d . .
H15 H 0.5009 0.8318 0.8401 0.068 Uiso 1 1 calc R .
C16 C 0.4541(4) 0.78939(19) 0.89928(17) 0.0730(9) Uani 1 1 d . .
H16 H 0.5279 0.8079 0.9427 0.088 Uiso 1 1 calc R .
C17 C 0.3602(4) 0.74812(18) 0.89576(19) 0.0753(9) Uani 1 1 d . .
H17 H 0.3725 0.7379 0.9372 0.090 Uiso 1 1 calc R .
C18 C 0.2480(4) 0.72169(18) 0.83161(19) 0.0734(9) Uani 1 1 d . .
H18 H 0.1831 0.6955 0.8296 0.088 Uiso 1 1 calc R .
C19 C 0.2323(3) 0.73409(16) 0.77101(16) 0.0595(7) Uani 1 1 d . .
H19 H 0.1576 0.7159 0.7277 0.071 Uiso 1 1 calc R .
C20 C 0.2765(2) 0.64782(13) 0.57567(12) 0.0440(5) Uani 1 1 d . .
C21 C 0.1469(2) 0.67547(15) 0.52492(13) 0.0527(6) Uani 1 1 d . .
H21 H 0.0918 0.6885 0.5369 0.063 Uiso 1 1 calc R .
C22 C 0.1015(3) 0.68325(17) 0.45638(14) 0.0624(8) Uani 1 1 d . .
H22 H 0.0158 0.7028 0.4219 0.075 Uiso 1 1 calc R .
C23 C 0.1819(3) 0.66224(17) 0.43850(15) 0.0642(8) Uani 1 1 d . .
H23 H 0.1496 0.6669 0.3919 0.077 Uiso 1 1 calc R .
C24 C 0.3094(3) 0.63451(18) 0.48910(16) 0.0640(8) Uani 1 1 d . .
H24 H 0.3628 0.6202 0.4765 0.077 Uiso 1 1 calc R .
C25 C 0.3591(3) 0.62763(16) 0.55850(14) 0.0548(6) Uani 1 1 d . .
H25 H 0.4464 0.6098 0.5931 0.066 Uiso 1 1 calc R .
N1 N 0.6017(2) 0.75272(11) 0.70871(10) 0.0438(5) Uani 1 1 d . .
N2 N 0.7814(2) 0.73641(13) 0.82306(11) 0.0500(5) Uani 1 1 d . .
N3 N 0.41023(19) 0.71558(10) 0.70418(10) 0.0410(4) Uani 1 1 d . .
O1 O 0.3916(2) 0.84335(10) 0.70644(11) 0.0616(5) Uani 1 1 d . .
O2 O 0.17933(19) 0.77334(11) 0.63672(10) 0.0595(5) Uani 1 1 d . .
O3 O 0.45093(19) 0.59077(10) 0.69848(9) 0.0535(4) Uani 1 1 d . .
O4 O 0.22712(19) 0.62705(11) 0.66500(10) 0.0552(5) Uani 1 1 d . .
S1 S 0.31698(6) 0.78370(3) 0.69925(3) 0.04474(17) Uani 1 1 d . .
S2 S 0.33868(5) 0.63785(3) 0.66395(3) 0.04132(16) Uani 1 1 d . .
C1' C 0.9072(3) 0.54450(16) 0.32435(15) 0.0567(7) Uani 1 1 d . .
H1' H 1.0015 0.5461 0.3607 0.068 Uiso 1 1 calc R .
C2' C 0.8198(3) 0.57111(17) 0.33372(17) 0.0641(8) Uani 1 1 d . .
H2' H 0.8552 0.5906 0.3775 0.077 Uiso 1 1 calc R .
C3' C 0.6772(4) 0.57050(19) 0.27974(19) 0.0717(9) Uani 1 1 d . .
H3' H 0.6190 0.5893 0.2876 0.086 Uiso 1 1 calc R .
C4' C 0.6247(3) 0.54178(19) 0.21510(18) 0.0705(8) Uani 1 1 d . U
H4' H 0.5304 0.5405 0.1786 0.085 Uiso 1 1 calc R .
C5' C 0.7167(3) 0.51407(16) 0.20482(15) 0.0579(6) Uani 1 1 d . U
C6' C 0.9186(2) 0.48518(14) 0.23554(13) 0.0483(6) Uani 1 1 d . .
C7' C 0.8142(2) 0.46845(14) 0.16597(13) 0.0485(6) Uani 1 1 d . U
C8' C 0.8197(3) 0.43546(15) 0.11130(14) 0.0549(6) Uani 1 1 d . U
C9' C 0.7063(3) 0.4396(2) 0.04072(16) 0.0729(9) Uani 1 1 d . .
H9' H 0.6289 0.4633 0.0279 0.087 Uiso 1 1 calc R .
C10' C 0.7056(4) 0.4097(2) -0.01067(18) 0.0873(12) Uani 1 1 d . .
H10' H 0.6278 0.4131 -0.0581 0.105 Uiso 1 1 calc R .
C11' C 0.8170(4) 0.3750(2) 0.00645(17) 0.0785(10) Uani 1 1 d . .
H11' H 0.8145 0.3545 -0.0293 0.094 Uiso 1 1 calc R .
C12' C 0.9333(4) 0.36986(17) 0.07587(16) 0.0656(7) Uani 1 1 d . U
H12' H 1.0100 0.3464 0.0874 0.079 Uiso 1 1 calc R .
C13' C 0.9349(3) 0.40034(15) 0.12892(14) 0.0584(6) Uani 1 1 d . U
H13' H 1.0131 0.3972 0.1762 0.070 Uiso 1 1 calc R .
C14' C 1.1615(2) 0.53801(13) 0.21580(12) 0.0423(5) Uani 1 1 d . .
C15' C 1.0603(3) 0.56581(15) 0.14989(14) 0.0542(6) Uani 1 1 d . .
H15' H 0.9902 0.5924 0.1424 0.065 Uiso 1 1 calc R .
C16' C 1.0654(3) 0.55318(18) 0.09499(15) 0.0669(8) Uani 1 1 d . .
H16' H 0.9984 0.5717 0.0501 0.080 Uiso 1 1 calc R .
C17' C 1.1688(4) 0.51358(18) 0.10653(17) 0.0690(9) Uani 1 1 d . .
H17' H 1.1702 0.5044 0.0691 0.083 Uiso 1 1 calc R .
C18' C 1.2708(3) 0.48729(17) 0.17318(17) 0.0644(8) Uani 1 1 d . .
H18' H 1.3414 0.4612 0.1806 0.077 Uiso 1 1 calc R .
C19' C 1.2685(3) 0.49937(15) 0.22868(14) 0.0529(6) Uani 1 1 d . .
H19' H 1.3373 0.4820 0.2738 0.064 Uiso 1 1 calc R .
C20' C 1.1972(3) 0.42090(15) 0.41271(13) 0.0503(6) Uani 1 1 d . .
C21' C 1.3317(3) 0.44117(16) 0.46637(14) 0.0564(7) Uani 1 1 d . .
H21' H 1.3938 0.4462 0.4574 0.068 Uiso 1 1 calc R .
C22' C 1.3710(3) 0.45362(18) 0.53322(15) 0.0682(9) Uani 1 1 d . .
H22' H 1.4609 0.4668 0.5699 0.082 Uiso 1 1 calc R .
C23' C 1.2783(4) 0.4467(2) 0.54618(17) 0.0769(10) Uani 1 1 d . .
H23' H 1.3055 0.4556 0.5913 0.092 Uiso 1 1 calc R .
C24' C 1.1451(4) 0.4267(2) 0.49201(19) 0.0835(11) Uani 1 1 d . .
H24' H 1.0828 0.4224 0.5009 0.100 Uiso 1 1 calc R .
C25' C 1.1033(3) 0.41290(19) 0.42502(16) 0.0668(8) Uani 1 1 d . .
H25' H 1.0140 0.3985 0.3888 0.080 Uiso 1 1 calc R .
N1' N 0.8547(2) 0.51536(12) 0.26094(12) 0.0514(5) Uani 1 1 d . .
N2' N 0.6906(2) 0.48599(14) 0.14649(12) 0.0607(6) Uani 1 1 d . U
N3' N 1.06252(19) 0.47960(11) 0.27957(10) 0.0445(5) Uani 1 1 d . .
O1' O 1.0651(2) 0.60742(10) 0.26845(11) 0.0557(5) Uani 1 1 d . .
O2' O 1.28396(18) 0.54516(11) 0.35203(9) 0.0534(5) Uani 1 1 d . .
O3' O 1.0365(2) 0.35500(11) 0.29345(10) 0.0651(5) Uani 1 1 d . .
O4' O 1.2604(2) 0.39611(11) 0.32988(11) 0.0611(5) Uani 1 1 d . .
S1' S 1.15139(6) 0.54975(3) 0.28458(3) 0.04162(16) Uani 1 1 d . .
S2' S 1.14344(6) 0.40525(3) 0.32667(3) 0.04803(18) Uani 1 1 d . .

loop_
_atom_site_aniso_label
_atom_site_aniso_U_11
_atom_site_aniso_U_22
_atom_site_aniso_U_33
_atom_site_aniso_U_23
_atom_site_aniso_U_13
_atom_site_aniso_U_12
C1 0.0456(13) 0.0638(17) 0.0437(13) -0.0006(12) 0.0238(11) -0.0089(12)
C2 0.0653(18) 0.085(2) 0.0520(15) -0.0016(15) 0.0380(14) -0.0126(17)
C3 0.0654(18) 0.088(2) 0.0735(19) -0.0076(17) 0.0512(16) -0.0214(17)
C4 0.0450(14) 0.079(2) 0.0605(16) -0.0115(14) 0.0338(13) -0.0152(14)
C5 0.0369(12) 0.0568(15) 0.0475(13) -0.0097(11) 0.0241(10) -0.0076(11)
C6 0.0329(11) 0.0486(13) 0.0421(12) -0.0037(10) 0.0217(9) -0.0026(10)
C7 0.0337(11) 0.0460(13) 0.0413(12) -0.0049(10) 0.0194(9) -0.0035(10)
C8 0.0389(12) 0.0509(14) 0.0398(12) 0.0005(10) 0.0210(10) 0.0059(11)
C9 0.0462(14) 0.080(2) 0.0409(13) -0.0007(13) 0.0195(11) -0.0089(14)
C10 0.0570(17) 0.105(3) 0.0374(13) -0.0055(16) 0.0180(12) -0.0080(18)
C11 0.0668(18) 0.087(2) 0.0478(15) 0.0110(15) 0.0354(14) 0.0075(17)
C12 0.0543(15) 0.0613(17) 0.0579(15) 0.0030(13) 0.0365(13) 0.0018(13)
C13 0.0440(13) 0.0513(14) 0.0435(12) -0.0035(11) 0.0246(10) 0.0006(11)
C14 0.0432(12) 0.0446(13) 0.0519(13) -0.0047(11) 0.0307(11) 0.0001(10)
C15 0.0551(15) 0.0529(15) 0.0598(15) -0.0155(13) 0.0346(13) -0.0054(13)
C16 0.076(2) 0.075(2) 0.0568(17) -0.0184(15) 0.0360(16) 0.0046(17)
C17 0.109(3) 0.066(2) 0.075(2) 0.0052(17) 0.069(2) 0.016(2)
C18 0.092(2) 0.067(2) 0.089(2) -0.0104(17) 0.070(2) -0.0134(18)
C19 0.0601(16) 0.0584(17) 0.0669(17) -0.0106(14) 0.0430(14) -0.0100(14)
C20 0.0381(11) 0.0446(13) 0.0397(12) -0.0038(10) 0.0197(10) -0.0032(10)
C21 0.0360(12) 0.0639(17) 0.0443(13) -0.0059(12) 0.0183(10) 0.0020(11)
C22 0.0490(14) 0.0692(19) 0.0412(13) 0.0013(13) 0.0146(11) 0.0039(14)
C23 0.0687(18) 0.073(2) 0.0442(14) -0.0009(14) 0.0320(13) -0.0004(16)
C24 0.0686(18) 0.073(2) 0.0592(16) 0.0000(14) 0.0444(15) 0.0066(16)
C25 0.0478(14) 0.0627(17) 0.0495(13) 0.0008(12) 0.0282(11) 0.0076(12)
N1 0.0365(10) 0.0483(11) 0.0432(10) -0.0031(9) 0.0232(8) -0.0045(9)
N2 0.0327(10) 0.0623(14) 0.0462(11) -0.0049(10) 0.0204(9) -0.0048(9)
N3 0.0309(9) 0.0439(11) 0.0417(10) -0.0039(8) 0.0195(8) -0.0016(8)
O1 0.0629(12) 0.0457(10) 0.0823(13) 0.0056(10) 0.0483(11) 0.0005(9)
O2 0.0402(9) 0.0708(13) 0.0517(10) 0.0037(9) 0.0210(8) 0.0108(9)
O3 0.0494(10) 0.0490(10) 0.0458(9) 0.0035(8) 0.0218(8) 0.0075(8)
O4 0.0464(10) 0.0616(12) 0.0586(10) -0.0052(9) 0.0333(9) -0.0139(9)
S1 0.0380(3) 0.0437(3) 0.0486(3) 0.0017(2) 0.0252(3) 0.0026(2)
S2 0.0336(3) 0.0442(3) 0.0381(3) -0.0012(2) 0.0185(2) -0.0024(2)
C1' 0.0546(15) 0.0647(18) 0.0578(15) 0.0034(13) 0.0385(13) 0.0029(13)
C2' 0.0706(19) 0.0682(19) 0.0708(18) 0.0059(15) 0.0526(16) 0.0077(16)
C3' 0.071(2) 0.082(2) 0.089(2) 0.0214(19) 0.0631(19) 0.0249(18)
C4' 0.0471(15) 0.085(2) 0.079(2) 0.0226(17) 0.0389(14) 0.0116(15)
C5' 0.0499(14) 0.0621(17) 0.0600(13) 0.0112(12) 0.0335(12) 0.0035(12)
C6' 0.0361(12) 0.0554(15) 0.0493(13) 0.0004(11) 0.0247(10) 0.0013(11)
C7' 0.0331(11) 0.0555(15) 0.0443(12) 0.0034(10) 0.0181(10) -0.0027(11)
C8' 0.0623(14) 0.0484(14) 0.0529(14) -0.0008(11) 0.0354(13) -0.0103(11)
C9' 0.0611(18) 0.085(2) 0.0530(16) 0.0056(16) 0.0259(14) 0.0001(17)
C10' 0.080(2) 0.102(3) 0.0481(17) -0.0028(18) 0.0246(16) -0.004(2)
C11' 0.104(3) 0.075(2) 0.0502(16) -0.0092(16) 0.0456(18) -0.012(2)
C12' 0.0715(19) 0.0604(17) 0.0616(16) -0.0033(13) 0.0400(15) 0.0001(15)
C13' 0.0564(13) 0.0594(16) 0.0423(12) 0.0006(11) 0.0226(11) -0.0063(12)
C14' 0.0404(12) 0.0439(12) 0.0428(12) 0.0009(10) 0.0260(10) -0.0007(10)
C15' 0.0500(14) 0.0569(15) 0.0499(14) 0.0069(12) 0.0284(12) 0.0060(12)
C16' 0.0693(19) 0.072(2) 0.0477(15) 0.0089(14) 0.0310(14) 0.0041(16)
C17' 0.093(2) 0.071(2) 0.0616(18) -0.0084(15) 0.0574(18) -0.0080(18)
C18' 0.075(2) 0.0599(18) 0.0752(19) 0.0037(15) 0.0549(17) 0.0125(15)
C19' 0.0509(14) 0.0585(16) 0.0540(14) 0.0057(12) 0.0351(12) 0.0095(12)
C20' 0.0390(12) 0.0553(15) 0.0473(13) 0.0108(11) 0.0225(10) 0.0010(11)
C21' 0.0368(12) 0.0664(18) 0.0508(14) 0.0144(13) 0.0200(11) 0.0009(12)
C22' 0.0498(16) 0.081(2) 0.0464(15) 0.0103(14) 0.0164(12) -0.0040(15)
C23' 0.077(2) 0.091(3) 0.0525(16) 0.0066(16) 0.0357(16) -0.0071(19)
C24' 0.075(2) 0.119(3) 0.072(2) 0.011(2) 0.0533(19) -0.004(2)
C25' 0.0460(14) 0.089(2) 0.0585(16) 0.0084(15) 0.0291(13) -0.0099(15)
N1' 0.0429(11) 0.0562(13) 0.0545(12) 0.0034(10) 0.0301(10) 0.0014(10)
N2' 0.0378(11) 0.0744(16) 0.0557(11) 0.0044(11) 0.0223(10) -0.0013(11)
N3' 0.0295(9) 0.0516(12) 0.0434(10) 0.0063(9) 0.0183(8) -0.0013(8)
O1' 0.0581(11) 0.0514(10) 0.0694(11) 0.0017(9) 0.0456(10) 0.0042(9)
O2' 0.0408(9) 0.0686(12) 0.0408(9) -0.0052(8) 0.0205(7) -0.0105(8)
O3' 0.0569(11) 0.0577(12) 0.0564(11) 0.0004(9) 0.0236(9) -0.0129(9)
O4' 0.0524(10) 0.0644(12) 0.0647(11) 0.0075(10) 0.0358(9) 0.0106(9)
S1' 0.0347(3) 0.0456(3) 0.0425(3) -0.0017(2) 0.0231(2) -0.0024(2)
S2' 0.0380(3) 0.0485(4) 0.0474(3) 0.0049(3) 0.0216(3) -0.0002(2)

loop_
_atom_type_symbol
_atom_type_description
_atom_type_scat_dispersion_real
_atom_type_scat_dispersion_imag
_atom_type_scat_source
C C 0.0181 0.0091 'International Tables Vol C Tables 4.2.6.8 and 6.1.1.4'
H H 0.0000 0.0000 'International Tables Vol C Tables 4.2.6.8 and 6.1.1.4'
N N 0.0311 0.0180 'International Tables Vol C Tables 4.2.6.8 and 6.1.1.4'
O O 0.0492 0.0322 'International Tables Vol C Tables 4.2.6.8 and 6.1.1.4'
S S 0.3331 0.5567 'International Tables Vol C Tables 4.2.6.8 and 6.1.1.4'

loop_
_geom_angle_atom_site_label_1
_geom_angle_atom_site_label_2
_geom_angle_atom_site_label_3
_geom_angle
C2 C1 H1 120.5
C2 C1 N1 119.0(3)
N1 C1 H1 120.5
C1 C2 H2 119.5
C1 C2 C3 120.9(3)
C3 C2 H2 119.5
C2 C3 H3 120.0
C4 C3 C2 119.9(3)
C4 C3 H3 120.0
C3 C4 H4 120.1
C3 C4 C5 119.9(3)
C5 C4 H4 120.1
N1 C5 C4 118.1(2)
N2 C5 C4 130.5(2)
N2 C5 N1 111.4(2)
C7 C6 N1 106.2(2)
C7 C6 N3 133.0(2)
N1 C6 N3 120.8(2)
C6 C7 C8 130.3(2)
N2 C7 C6 110.0(2)
N2 C7 C8 119.6(2)
C9 C8 C7 118.5(2)
C13 C8 C7 123.8(2)
C13 C8 C9 117.7(2)
C8 C9 H9 119.6
C10 C9 C8 120.8(3)
C10 C9 H9 119.6
C9 C10 H10 119.7
C11 C10 C9 120.6(3)
C11 C10 H10 119.7
C10 C11 H11 120.1
C10 C11 C12 119.8(3)
C12 C11 H11 120.1
C11 C12 H12 120.0
C13 C12 C11 119.9(3)
C13 C12 H12 120.0
C8 C13 H13 119.5
C12 C13 C8 121.1(2)
C12 C13 H13 119.5
C15 C14 S1 119.0(2)
C19 C14 C15 121.7(3)
C19 C14 S1 119.1(2)
C14 C15 H15 120.9
C16 C15 C14 118.3(3)
C16 C15 H15 120.9
C15 C16 H16 120.0
C17 C16 C15 120.1(3)
C17 C16 H16 120.0
C16 C17 H17 119.6
C16 C17 C18 120.8(3)
C18 C17 H17 119.6
C17 C18 H18 120.0
C19 C18 C17 119.9(3)
C19 C18 H18 120.0
C14 C19 H19 120.5
C18 C19 C14 119.1(3)
C18 C19 H19 120.5
C21 C20 S2 119.9(2)
C25 C20 C21 121.4(2)
C25 C20 S2 118.76(19)
C20 C21 H21 120.7
C22 C21 C20 118.5(3)
C22 C21 H21 120.7
C21 C22 H22 119.7
C23 C22 C21 120.5(3)
C23 C22 H22 119.7
C22 C23 H23 119.8
C24 C23 C22 120.3(3)
C24 C23 H23 119.8
C23 C24 H24 119.7
C23 C24 C25 120.6(3)
C25 C24 H24 119.7
C20 C25 H25 120.7
C24 C25 C20 118.7(3)
C24 C25 H25 120.7
C1 N1 C5 122.1(2)
C1 N1 C6 131.9(2)
C5 N1 C6 106.0(2)
C5 N2 C7 106.4(2)
C6 N3 S1 117.74(16)
C6 N3 S2 119.20(16)
S2 N3 S1 123.05(11)
N3 S1 C14 103.61(11)
O1 S1 C14 109.80(13)
O1 S1 N3 104.42(11)
O1 S1 O2 120.54(13)
O2 S1 C14 110.38(12)
O2 S1 N3 106.51(11)
N3 S2 C20 105.63(11)
O3 S2 C20 107.82(12)
O3 S2 N3 104.80(10)
O3 S2 O4 120.84(12)
O4 S2 C20 109.84(11)
O4 S2 N3 106.84(11)
C2' C1' H1' 120.8
C2' C1' N1' 118.5(3)
N1' C1' H1' 120.8
C1' C2' H2' 118.9
C1' C2' C3' 122.2(3)
C3' C2' H2' 118.9
C2' C3' H3' 120.5
C4' C3' C2' 119.0(3)
C4' C3' H3' 120.5
C3' C4' H4' 120.5
C3' C4' C5' 119.0(3)
C5' C4' H4' 120.5
N1' C5' C4' 118.3(3)
N2' C5' C4' 129.8(3)
N2' C5' N1' 111.9(3)
C7' C6' N1' 105.4(2)
C7' C6' N3' 133.9(3)
N1' C6' N3' 120.6(2)
C6' C7' C8' 129.9(2)
N2' C7' C6' 112.0(3)
N2' C7' C8' 118.1(2)
C9' C8' C7' 118.9(3)
C9' C8' C13' 118.2(3)
C13' C8' C7' 122.9(2)
C8' C9' H9' 119.5
C10' C9' C8' 121.1(4)
C10' C9' H9' 119.5
C9' C10' H10' 119.6
C11' C10' C9' 120.7(3)
C11' C10' H10' 119.6
C10' C11' H11' 119.6
C10' C11' C12' 120.7(3)
C12' C11' H11' 119.6
C11' C12' H12' 120.5
C11' C12' C13' 118.9(3)
C13' C12' H12' 120.5
C8' C13' C12' 120.3(3)
C8' C13' H13' 119.9
C12' C13' H13' 119.9
C15' C14' C19' 121.9(2)
C15' C14' S1' 118.9(2)
C19' C14' S1' 119.12(19)
C14' C15' H15' 120.8
C14' C15' C16' 118.4(3)
C16' C15' H15' 120.8
C15' C16' H16' 119.9
C17' C16' C15' 120.3(3)
C17' C16' H16' 119.9
C16' C17' H17' 119.7
C16' C17' C18' 120.6(3)
C18' C17' H17' 119.7
C17' C18' H18' 119.8
C19' C18' C17' 120.4(3)
C19' C18' H18' 119.8
C14' C19' H19' 120.8
C18' C19' C14' 118.4(3)
C18' C19' H19' 120.8
C21' C20' S2' 119.6(2)
C25' C20' C21' 121.6(3)
C25' C20' S2' 118.8(2)
C20' C21' H21' 120.7
C22' C21' C20' 118.5(3)
C22' C21' H21' 120.7
C21' C22' H22' 119.7
C21' C22' C23' 120.6(3)
C23' C22' H22' 119.7
C22' C23' H23' 120.1
C22' C23' C24' 119.9(3)
C24' C23' H23' 120.1
C23' C24' H24' 119.6
C25' C24' C23' 120.8(3)
C25' C24' H24' 119.6
C20' C25' H25' 120.7
C24' C25' C20' 118.5(3)
C24' C25' H25' 120.7
C1' N1' C5' 123.0(2)
C1' N1' C6' 131.3(2)
C5' N1' C6' 105.6(2)
C5' N2' C7' 105.1(2)
C6' N3' S1' 117.35(18)
C6' N3' S2' 120.64(18)
S1' N3' S2' 122.00(11)
N3' S1' C14' 104.94(11)
O1' S1' C14' 109.37(12)
O1' S1' N3' 104.73(11)
O2' S1' C14' 110.62(11)
O2' S1' N3' 105.78(11)
O2' S1' O1' 120.12(12)
N3' S2' C20' 105.61(12)
O3' S2' C20' 108.21(13)
O3' S2' N3' 103.94(11)
O4' S2' C20' 109.48(12)
O4' S2' N3' 107.46(11)
O4' S2' O3' 121.01(14)

loop_
_geom_bond_atom_site_label_1
_geom_bond_atom_site_label_2
_geom_bond_distance
C1 H1 0.9300
C1 C2 1.341(4)
C1 N1 1.376(3)
C2 H2 0.9300
C2 C3 1.418(4)
C3 H3 0.9300
C3 C4 1.350(4)
C4 H4 0.9300
C4 C5 1.410(4)
C5 N1 1.383(3)
C5 N2 1.321(3)
C6 C7 1.382(3)
C6 N1 1.385(3)
C6 N3 1.410(3)
C7 C8 1.477(3)
C7 N2 1.363(3)
C8 C9 1.399(3)
C8 C13 1.392(4)
C9 H9 0.9300
C9 C10 1.376(4)
C10 H10 0.9300
C10 C11 1.367(5)
C11 H11 0.9300
C11 C12 1.383(4)
C12 H12 0.9300
C12 C13 1.380(4)
C13 H13 0.9300
C14 C15 1.387(4)
C14 C19 1.380(4)
C14 S1 1.747(3)
C15 H15 0.9300
C15 C16 1.380(5)
C16 H16 0.9300
C16 C17 1.374(5)
C17 H17 0.9300
C17 C18 1.380(5)
C18 H18 0.9300
C18 C19 1.366(4)
C19 H19 0.9300
C20 C21 1.387(3)
C20 C25 1.385(4)
C20 S2 1.760(2)
C21 H21 0.9300
C21 C22 1.378(4)
C22 H22 0.9300
C22 C23 1.377(4)
C23 H23 0.9300
C23 C24 1.371(4)
C24 H24 0.9300
C24 C25 1.378(4)
C25 H25 0.9300
N3 S1 1.710(2)
N3 S2 1.704(2)
O1 S1 1.421(2)
O2 S1 1.4230(19)
O3 S2 1.4224(18)
O4 S2 1.4229(19)
C1' H1' 0.9300
C1' C2' 1.346(4)
C1' N1' 1.351(4)
C2' H2' 0.9300
C2' C3' 1.402(5)
C3' H3' 0.9300
C3' C4' 1.373(5)
C4' H4' 0.9300
C4' C5' 1.421(4)
C5' N1' 1.372(3)
C5' N2' 1.342(4)
C6' C7' 1.371(3)
C6' N1' 1.399(3)
C6' N3' 1.408(3)
C7' C8' 1.502(4)
C7' N2' 1.344(3)
C8' C9' 1.375(4)
C8' C13' 1.394(4)
C9' H9' 0.9300
C9' C10' 1.360(5)
C10' H10' 0.9300
C10' C11' 1.354(5)
C11' H11' 0.9300
C11' C12' 1.371(5)
C12' H12' 0.9300
C12' C13' 1.395(4)
C13' H13' 0.9300
C14' C15' 1.377(3)
C14' C19' 1.385(4)
C14' S1' 1.752(2)
C15' H15' 0.9300
C15' C16' 1.384(4)
C16' H16' 0.9300
C16' C17' 1.370(5)
C17' H17' 0.9300
C17' C18' 1.378(4)
C18' H18' 0.9300
C18' C19' 1.374(4)
C19' H19' 0.9300
C20' C21' 1.388(4)
C20' C25' 1.385(4)
C20' S2' 1.760(3)
C21' H21' 0.9300
C21' C22' 1.379(4)
C22' H22' 0.9300
C22' C23' 1.380(5)
C23' H23' 0.9300
C23' C24' 1.380(5)
C24' H24' 0.9300
C24' C25' 1.376(5)
C25' H25' 0.9300
N3' S1' 1.706(2)
N3' S2' 1.713(2)
O1' S1' 1.423(2)
O2' S1' 1.4227(17)
O3' S2' 1.424(2)
O4' S2' 1.424(2)

loop_
_geom_torsion_atom_site_label_1
_geom_torsion_atom_site_label_2
_geom_torsion_atom_site_label_3
_geom_torsion_atom_site_label_4
_geom_torsion
C1 C2 C3 C4 0.2(6)
C2 C1 N1 C5 2.3(4)
C2 C1 N1 C6 179.3(3)
C2 C3 C4 C5 -1.2(5)
C3 C4 C5 N1 2.7(5)
C3 C4 C5 N2 -177.2(3)
C4 C5 N1 C1 -3.3(4)
C4 C5 N1 C6 179.1(3)
C4 C5 N2 C7 -179.1(3)
C6 C7 C8 C9 -152.4(3)
C6 C7 C8 C13 28.0(4)
C6 C7 N2 C5 -0.6(3)
C6 N3 S1 C14 -88.58(19)
C6 N3 S1 O1 26.4(2)
C6 N3 S1 O2 154.97(18)
C6 N3 S2 C20 -94.2(2)
C6 N3 S2 O3 19.5(2)
C6 N3 S2 O4 148.84(18)
C7 C6 N1 C1 -176.7(3)
C7 C6 N1 C5 0.6(3)
C7 C6 N3 S1 89.9(3)
C7 C6 N3 S2 -91.7(3)
C7 C8 C9 C10 -179.2(3)
C7 C8 C13 C12 178.3(3)
C8 C7 N2 C5 -179.1(2)
C8 C9 C10 C11 0.7(6)
C9 C8 C13 C12 -1.3(4)
C9 C10 C11 C12 -0.9(6)
C10 C11 C12 C13 0.0(5)
C11 C12 C13 C8 1.1(4)
C13 C8 C9 C10 0.4(5)
C14 C15 C16 C17 -1.0(5)
C15 C14 C19 C18 -1.9(5)
C15 C14 S1 N3 87.4(2)
C15 C14 S1 O1 -23.7(3)
C15 C14 S1 O2 -158.9(2)
C15 C16 C17 C18 -1.8(5)
C16 C17 C18 C19 2.7(5)
C17 C18 C19 C14 -0.9(5)
C19 C14 C15 C16 2.9(4)
C19 C14 S1 N3 -89.2(2)
C19 C14 S1 O1 159.8(2)
C19 C14 S1 O2 24.5(3)
C20 C21 C22 C23 1.7(5)
C21 C20 C25 C24 -1.0(4)
C21 C20 S2 N3 -85.6(2)
C21 C20 S2 O3 162.8(2)
C21 C20 S2 O4 29.3(3)
C21 C22 C23 C24 -1.3(5)
C22 C23 C24 C25 -0.4(5)
C23 C24 C25 C20 1.4(5)
C25 C20 C21 C22 -0.6(4)
C25 C20 S2 N3 94.4(2)
C25 C20 S2 O3 -17.2(3)
C25 C20 S2 O4 -150.7(2)
N1 C1 C2 C3 -0.7(5)
N1 C5 N2 C7 1.0(3)
N1 C6 C7 C8 178.3(2)
N1 C6 C7 N2 0.0(3)
N1 C6 N3 S1 -87.0(3)
N1 C6 N3 S2 91.4(3)
N2 C5 N1 C1 176.6(2)
N2 C5 N1 C6 -1.0(3)
N2 C7 C8 C9 25.8(4)
N2 C7 C8 C13 -153.8(3)
N3 C6 C7 C8 1.1(5)
N3 C6 C7 N2 -177.2(3)
N3 C6 N1 C1 1.0(4)
N3 C6 N1 C5 178.2(2)
S1 C14 C15 C16 -173.6(2)
S1 C14 C19 C18 174.5(2)
S1 N3 S2 C20 84.16(16)
S1 N3 S2 O3 -162.11(14)
S1 N3 S2 O4 -32.77(17)
S2 C20 C21 C22 179.4(2)
S2 C20 C25 C24 179.0(2)
S2 N3 S1 C14 93.01(15)
S2 N3 S1 O1 -152.02(14)
S2 N3 S1 O2 -23.44(18)
C1' C2' C3' C4' 0.0(5)
C2' C1' N1' C5' 2.6(4)
C2' C1' N1' C6' 178.7(3)
C2' C3' C4' C5' -0.5(5)
C3' C4' C5' N1' 1.9(5)
C3' C4' C5' N2' -177.4(3)
C4' C5' N1' C1' -3.1(4)
C4' C5' N1' C6' 180.0(3)
C4' C5' N2' C7' 179.9(3)
C6' C7' C8' C9' -163.6(3)
C6' C7' C8' C13' 16.7(5)
C6' C7' N2' C5' -0.3(3)
C6' N3' S1' C14' -89.4(2)
C6' N3' S1' O1' 25.8(2)
C6' N3' S1' O2' 153.61(19)
C6' N3' S2' C20' -97.3(2)
C6' N3' S2' O3' 16.5(2)
C6' N3' S2' O4' 145.9(2)
C7' C6' N1' C1' -176.2(3)
C7' C6' N1' C5' 0.3(3)
C7' C6' N3' S1' 93.1(4)
C7' C6' N3' S2' -87.7(4)
C7' C8' C9' C10' -179.0(3)
C7' C8' C13' C12' 179.1(3)
C8' C7' N2' C5' -179.7(2)
C8' C9' C10' C11' -0.1(6)
C9' C8' C13' C12' -0.6(5)
C9' C10' C11' C12' -0.6(6)
C10' C11' C12' C13' 0.7(6)
C11' C12' C13' C8' 0.0(5)
C13' C8' C9' C10' 0.7(5)
C14' C15' C16' C17' 0.4(5)
C15' C14' C19' C18' -1.7(4)
C15' C14' S1' N3' 91.1(2)
C15' C14' S1' O1' -20.8(3)
C15' C14' S1' O2' -155.3(2)
C15' C16' C17' C18' -1.6(5)
C16' C17' C18' C19' 1.3(5)
C17' C18' C19' C14' 0.4(5)
C19' C14' C15' C16' 1.3(4)
C19' C14' S1' N3' -87.0(2)
C19' C14' S1' O1' 161.1(2)
C19' C14' S1' O2' 26.6(3)
C20' C21' C22' C23' -0.7(5)
C21' C20' C25' C24' 1.1(5)
C21' C20' S2' N3' -98.0(2)
C21' C20' S2' O3' 151.2(2)
C21' C20' S2' O4' 17.4(3)
C21' C22' C23' C24' 0.5(6)
C22' C23' C24' C25' 0.4(6)
C23' C24' C25' C20' -1.2(6)
C25' C20' C21' C22' -0.2(5)
C25' C20' S2' N3' 81.7(3)
C25' C20' S2' O3' -29.1(3)
C25' C20' S2' O4' -162.9(2)
N1' C1' C2' C3' -1.0(5)
N1' C5' N2' C7' 0.6(3)
N1' C6' C7' C8' 179.3(3)
N1' C6' C7' N2' 0.0(3)
N1' C6' N3' S1' -84.5(3)
N1' C6' N3' S2' 94.7(3)
N2' C5' N1' C1' 176.4(3)
N2' C5' N1' C6' -0.6(3)
N2' C7' C8' C9' 15.7(4)
N2' C7' C8' C13' -164.0(3)
N3' C6' C7' C8' 1.5(5)
N3' C6' C7' N2' -177.9(3)
N3' C6' N1' C1' 2.0(5)
N3' C6' N1' C5' 178.5(2)
S1' C14' C15' C16' -176.7(2)
S1' C14' C19' C18' 176.3(2)
S1' N3' S2' C20' 81.90(16)
S1' N3' S2' O3' -164.29(15)
S1' N3' S2' O4' -34.90(18)
S2' C20' C21' C22' 179.5(2)
S2' C20' C25' C24' -178.6(3)
S2' N3' S1' C14' 91.41(16)
S2' N3' S1' O1' -153.43(14)
S2' N3' S1' O2' -25.60(18)
